data_4505333
loop_
_publ_author_name
'Yang, Jin-Hua'
'Zheng, Shao-Liang'
'Yu, Xiao-Lan'
'Chen, Xiao-Ming'

_publ_section_title
;
 Syntheses, Structures, and Photoluminescent Properties of Three Silver(I)
 Cluster-Based Coordination Polymers with Heteroaryldicarboxylate
;
_journal_issue 4
_journal_name_full 'Crystal Growth &amp; Design'
_journal_page_first 831
_journal_paper_doi 10.1021/cg0342258
_journal_volume 4
_journal_year 2004
_chemical_formula_sum 'C6 H4 Ag2 N2 O5'
_chemical_formula_weight 399.85
_chemical_name_systematic
; 
 ? 
;
_space_group_IT_number 14
_symmetry_cell_setting monoclinic
_symmetry_space_group_name_Hall '-P 2ybc'
_symmetry_space_group_name_H-M 'P 1 21/c 1'
_atom_sites_solution_hydrogens geom
_atom_sites_solution_primary direct
_atom_sites_solution_secondary difmap
_audit_creation_method SHELXL-97
_cell_angle_alpha 90.00
_cell_angle_beta 115.19(3)
_cell_angle_gamma 90.00
_cell_formula_units_Z 4
_cell_length_a 7.705(2)
_cell_length_b 16.246(3)
_cell_length_c 7.2910(10)
_cell_measurement_temperature 293(2)
_cell_volume 825.9(4)
_computing_cell_refinement 'SHELXTL-Plus (Sheldrick, 1990)'
_computing_data_collection 'SHELXTL-Plus (Sheldrick, 1990)'
_computing_data_reduction 'SHELXTL-Plus (Sheldrick, 1990)'
_computing_molecular_graphics 'SHELXTL V. 6.10 (Sheldrick, 2000)'
_computing_publication_material 'SHELXL-97 (Sheldrick, 1997)'
_computing_structure_refinement 'SHELXL-97 (Sheldrick, 1997)'
_computing_structure_solution 'SHELXS-97 (Sheldrick, 1997)'
_diffrn_ambient_temperature 293(2)
_diffrn_measured_fraction_theta_full 0.900
_diffrn_measured_fraction_theta_max 0.900
_diffrn_radiation_monochromator graphite
_diffrn_radiation_source 'fine-focus sealed tube'
_diffrn_radiation_type MoK\a
_diffrn_radiation_wavelength 0.71073
_diffrn_reflns_av_R_equivalents 0.0234
_diffrn_reflns_av_sigmaI/netI 0.0337
_diffrn_reflns_limit_h_max 10
_diffrn_reflns_limit_h_min -7
_diffrn_reflns_limit_k_max 19
_diffrn_reflns_limit_k_min -20
_diffrn_reflns_limit_l_max 9
_diffrn_reflns_limit_l_min -9
_diffrn_reflns_number 4695
_diffrn_reflns_theta_full 28.16
_diffrn_reflns_theta_max 28.16
_diffrn_reflns_theta_min 2.51
_exptl_absorpt_coefficient_mu 4.743
_exptl_absorpt_correction_T_max 0.6484
_exptl_absorpt_correction_T_min 0.5174
_exptl_crystal_colour colourless
_exptl_crystal_density_diffrn 3.216
_exptl_crystal_density_method 'not measured'
_exptl_crystal_description block
_exptl_crystal_F_000 752
_exptl_crystal_size_max 0.16
_exptl_crystal_size_mid 0.12
_exptl_crystal_size_min 0.10
_refine_diff_density_max 1.832
_refine_diff_density_min -1.742
_refine_diff_density_rms 0.214
_refine_ls_extinction_method none
_refine_ls_goodness_of_fit_ref 1.284
_refine_ls_hydrogen_treatment mixed
_refine_ls_matrix_type full
_refine_ls_number_parameters 136
_refine_ls_number_reflns 1824
_refine_ls_number_restraints 0
_refine_ls_restrained_S_all 1.284
_refine_ls_R_factor_all 0.0766
_refine_ls_R_factor_gt 0.0661
_refine_ls_shift/su_max 0.003
_refine_ls_shift/su_mean 0.001
_refine_ls_structure_factor_coef Fsqd
_refine_ls_weighting_details 'calc w=1/[\s^2^(Fo^2^)+(0.0145P)^2^+18.6636P] where P=(Fo^2^+2Fc^2^)/3'
_refine_ls_weighting_scheme calc
_refine_ls_wR_factor_gt 0.1344
_refine_ls_wR_factor_ref 0.1375
_reflns_number_gt 1569
_reflns_number_total 1824
_reflns_threshold_expression >2sigma(I)
_cod_data_source_file cg0342258si20040421_065559.cif
_cod_data_source_block complex_3
_cod_depositor_comments
;
The following automatic conversions were performed:

'_symmetry_cell_setting' value 'Monoclinic' changed to 'monoclinic'
according to /home/saulius/struct/CIF-dictionaries/cif_core.dic
dictionary named 'cif_core.dic' version 2.4.1 from 2010-06-29.

Automatic conversion script
Id: cif_fix_values 1715 2011-07-08 13:25:40Z adriana 
;
_cod_original_cell_volume 825.9(3)
_cod_original_sg_symbol_H-M P2(1)/c
_cod_database_code 4505333

loop_
_symmetry_equiv_pos_as_xyz
'x, y, z'
'-x, y+1/2, -z+1/2'
'-x, -y, -z'
'x, -y-1/2, z-1/2'

loop_
_atom_site_label
_atom_site_type_symbol
_atom_site_fract_x
_atom_site_fract_y
_atom_site_fract_z
_atom_site_U_iso_or_equiv
_atom_site_adp_type
_atom_site_occupancy
_atom_site_symmetry_multiplicity
_atom_site_calc_flag
_atom_site_refinement_flags
Ag1 Ag 0.48015(17) 0.11648(7) 0.05306(19) 0.0556(4) Uani 1 1 d .
Ag2 Ag 0.76277(13) 0.10086(5) -0.15508(14) 0.0357(3) Uani 1 1 d .
O1 O 0.5689(12) 0.2594(6) 0.1399(14) 0.046(2) Uani 1 1 d .
O2 O 0.4789(15) 0.3875(6) 0.0469(15) 0.061(3) Uani 1 1 d .
O3 O 0.2362(12) 0.4609(5) -0.3716(14) 0.038(2) Uani 1 1 d .
O4 O 0.0846(13) 0.4715(5) -0.1716(13) 0.040(2) Uani 1 1 d .
N1 N 0.2438(13) 0.2023(6) -0.1734(14) 0.028(2) Uani 1 1 d .
N2 N -0.0292(12) 0.3110(5) -0.4262(13) 0.0246(19) Uani 1 1 d .
O1W O 0.6889(14) 0.0219(7) 0.2445(15) 0.057(3) Uani 1 1 d .
H1WA H 0.6563 0.0059 0.3438 0.080 Uiso 1 1 d R
H1WB H 0.8074 0.0439 0.2996 0.080 Uiso 1 1 d R
C1 C 0.4578(15) 0.3116(8) 0.0248(17) 0.031(3) Uani 1 1 d .
C2 C 0.2746(16) 0.2831(7) -0.1487(17) 0.026(2) Uani 1 1 d .
C3 C 0.0776(17) 0.1741(7) -0.3232(17) 0.031(2) Uani 1 1 d .
H3A H 0.0552 0.1159 -0.3434 0.080 Uiso 1 1 d R
C4 C -0.0574(15) 0.2293(7) -0.4455(15) 0.025(2) Uani 1 1 d .
H4A H -0.1761 0.2089 -0.5476 0.080 Uiso 1 1 d R
C5 C 0.1358(15) 0.3379(6) -0.2778(15) 0.022(2) Uani 1 1 d .
C6 C 0.1595(15) 0.4313(7) -0.2663(16) 0.026(2) Uani 1 1 d .

loop_
_atom_site_aniso_label
_atom_site_aniso_U_11
_atom_site_aniso_U_22
_atom_site_aniso_U_33
_atom_site_aniso_U_23
_atom_site_aniso_U_13
_atom_site_aniso_U_12
Ag1 0.0511(7) 0.0563(7) 0.0628(7) 0.0278(6) 0.0274(6) 0.0317(6)
Ag2 0.0303(5) 0.0270(4) 0.0351(5) -0.0032(4) -0.0002(4) -0.0018(4)
O1 0.027(5) 0.052(6) 0.041(5) 0.008(4) -0.003(4) 0.007(4)
O2 0.046(6) 0.045(6) 0.055(6) 0.006(5) -0.014(5) -0.007(5)
O3 0.036(5) 0.031(4) 0.048(5) 0.008(4) 0.017(4) 0.000(4)
O4 0.046(5) 0.036(5) 0.041(5) -0.009(4) 0.020(4) 0.001(4)
N1 0.027(5) 0.028(5) 0.027(5) 0.006(4) 0.011(4) 0.003(4)
N2 0.022(4) 0.026(5) 0.023(4) -0.002(4) 0.006(4) -0.002(4)
O1W 0.042(6) 0.083(8) 0.044(5) 0.020(5) 0.017(5) 0.013(5)
C1 0.017(5) 0.046(7) 0.025(6) 0.006(5) 0.004(5) 0.002(5)
C2 0.025(5) 0.033(6) 0.025(5) -0.002(5) 0.014(4) 0.000(5)
C3 0.032(6) 0.033(6) 0.030(6) 0.003(5) 0.016(5) 0.004(5)
C4 0.021(5) 0.030(6) 0.020(5) -0.002(4) 0.005(4) -0.005(4)
C5 0.022(5) 0.021(5) 0.019(5) -0.001(4) 0.003(4) 0.000(4)
C6 0.018(5) 0.027(5) 0.021(5) -0.001(4) -0.002(4) -0.005(4)

loop_
_atom_type_symbol
_atom_type_description
_atom_type_scat_dispersion_real
_atom_type_scat_dispersion_imag
_atom_type_scat_source
C C 0.0033 0.0016 'International Tables Vol C Tables 4.2.6.8 and 6.1.1.4'
H H 0.0000 0.0000 'International Tables Vol C Tables 4.2.6.8 and 6.1.1.4'
N N 0.0061 0.0033 'International Tables Vol C Tables 4.2.6.8 and 6.1.1.4'
O O 0.0106 0.0060 'International Tables Vol C Tables 4.2.6.8 and 6.1.1.4'
Ag Ag -0.8971 1.1015 'International Tables Vol C Tables 4.2.6.8 and 6.1.1.4'

loop_
_geom_angle_atom_site_label_1
_geom_angle_atom_site_label_2
_geom_angle_atom_site_label_3
_geom_angle
_geom_angle_site_symmetry_1
_geom_angle_site_symmetry_3
O1W Ag1 N1 173.1(4) . .
O1W Ag1 O1 116.6(4) . .
N1 Ag1 O1 70.2(3) . .
O1W Ag1 O3 85.7(3) . 4_566
N1 Ag1 O3 91.3(3) . 4_566
O1 Ag1 O3 125.2(3) . 4_566
O1W Ag1 Ag2 77.5(3) . .
N1 Ag1 Ag2 101.5(2) . .
O1 Ag1 Ag2 91.5(2) . .
O3 Ag1 Ag2 143.22(19) 4_566 .
N2 Ag2 O3 126.3(3) 4_666 2_644
N2 Ag2 O2 136.1(3) 4_666 4_565
O3 Ag2 O2 97.3(3) 2_644 4_565
N2 Ag2 Ag1 90.7(2) 4_666 .
O3 Ag2 Ag1 91.0(2) 2_644 .
O2 Ag2 Ag1 82.9(3) 4_565 .
C1 O1 Ag1 116.1(8) . .
C1 O2 Ag2 102.6(7) . 4_566
C6 O3 Ag2 108.5(7) . 2_654
C6 O3 Ag1 122.4(7) . 4_565
Ag2 O3 Ag1 122.9(4) 2_654 4_565
C2 N1 C3 119.6(9) . .
C2 N1 Ag1 117.0(7) . .
C3 N1 Ag1 123.5(7) . .
C4 N2 C5 117.5(9) . .
C4 N2 Ag2 121.0(7) . 4_465
C5 N2 Ag2 121.2(7) . 4_465
Ag1 O1W O4 122.0(5) . 4_666
Ag1 O1W O4 142.4(5) . 2_645
O4 O1W O4 71.7(4) 4_666 2_645
Ag1 O1W O2 115.7(4) . 2_645
O4 O1W O2 122.1(4) 4_666 2_645
O4 O1W O2 59.5(3) 2_645 2_645
O1 C1 O2 125.0(11) . .
O1 C1 C2 119.1(11) . .
O2 C1 C2 115.8(10) . .
N1 C2 C5 119.6(10) . .
N1 C2 C1 117.6(10) . .
C5 C2 C1 122.8(10) . .
N1 C3 C4 119.6(11) . .
N2 C4 C3 122.2(10) . .
N2 C5 C2 121.6(9) . .
N2 C5 C6 114.7(9) . .
C2 C5 C6 123.7(9) . .
O3 C6 O4 125.9(11) . .
O3 C6 C5 115.3(10) . .
O4 C6 C5 118.3(10) . .

loop_
_geom_bond_atom_site_label_1
_geom_bond_atom_site_label_2
_geom_bond_distance
_geom_bond_site_symmetry_2
Ag1 O1W 2.233(10) .
Ag1 N1 2.330(9) .
Ag1 O1 2.427(10) .
Ag1 O3 2.509(9) 4_566
Ag1 Ag2 3.1499(17) .
Ag2 N2 2.265(9) 4_666
Ag2 O3 2.281(8) 2_644
Ag2 O2 2.344(9) 4_565
O1 C1 1.243(14) .
O2 C1 1.246(15) .
O2 Ag2 2.344(9) 4_566
O3 C6 1.248(14) .
O3 Ag2 2.281(8) 2_654
O3 Ag1 2.509(9) 4_565
O4 C6 1.256(14) .
N1 C2 1.332(14) .
N1 C3 1.361(14) .
N2 C4 1.343(14) .
N2 C5 1.344(13) .
N2 Ag2 2.265(9) 4_465
O1W O4 2.845(14) 4_666
O1W O4 2.964(12) 2_645
O1W O2 3.228(16) 2_645
C1 C2 1.512(15) .
C2 C5 1.402(15) .
C3 C4 1.376(15) .
C5 C6 1.526(14) .

loop_
_geom_torsion_atom_site_label_1
_geom_torsion_atom_site_label_2
_geom_torsion_atom_site_label_3
_geom_torsion_atom_site_label_4
_geom_torsion
_geom_torsion_site_symmetry_1
_geom_torsion_site_symmetry_4
O1W Ag1 Ag2 N2 -83.0(4) . 4_666
N1 Ag1 Ag2 N2 103.9(3) . 4_666
O1 Ag1 Ag2 N2 33.9(3) . 4_666
O3 Ag1 Ag2 N2 -148.0(4) 4_566 4_666
O1W Ag1 Ag2 O3 43.3(4) . 2_644
N1 Ag1 Ag2 O3 -129.8(3) . 2_644
O1 Ag1 Ag2 O3 160.2(3) . 2_644
O3 Ag1 Ag2 O3 -21.7(6) 4_566 2_644
O1W Ag1 Ag2 O2 140.5(4) . 4_565
N1 Ag1 Ag2 O2 -32.5(3) . 4_565
O1 Ag1 Ag2 O2 -102.6(3) . 4_565
O3 Ag1 Ag2 O2 75.6(4) 4_566 4_565
O1W Ag1 O1 C1 175.6(9) . .
N1 Ag1 O1 C1 -2.9(9) . .
O3 Ag1 O1 C1 -79.9(10) 4_566 .
Ag2 Ag1 O1 C1 98.8(9) . .
O1W Ag1 N1 C2 -167(3) . .
O1 Ag1 N1 C2 1.8(8) . .
O3 Ag1 N1 C2 129.0(8) 4_566 .
Ag2 Ag1 N1 C2 -85.7(8) . .
O1W Ag1 N1 C3 15(3) . .
O1 Ag1 N1 C3 -176.7(10) . .
O3 Ag1 N1 C3 -49.5(9) 4_566 .
Ag2 Ag1 N1 C3 95.8(9) . .
N1 Ag1 O1W O4 118(3) . 4_666
O1 Ag1 O1W O4 -50.1(6) . 4_666
O3 Ag1 O1W O4 -177.7(6) 4_566 4_666
Ag2 Ag1 O1W O4 35.3(4) . 4_666
N1 Ag1 O1W O4 -140(3) . 2_645
O1 Ag1 O1W O4 51.7(9) . 2_645
O3 Ag1 O1W O4 -75.9(8) 4_566 2_645
Ag2 Ag1 O1W O4 137.1(8) . 2_645
N1 Ag1 O1W O2 -68(3) . 2_645
O1 Ag1 O1W O2 124.4(5) . 2_645
O3 Ag1 O1W O2 -3.2(4) 4_566 2_645
Ag2 Ag1 O1W O2 -150.2(5) . 2_645
Ag1 O1 C1 O2 179.1(11) . .
Ag1 O1 C1 C2 3.5(14) . .
Ag2 O2 C1 O1 -0.6(16) 4_566 .
Ag2 O2 C1 C2 175.1(8) 4_566 .
C3 N1 C2 C5 -0.2(16) . .
Ag1 N1 C2 C5 -178.8(8) . .
C3 N1 C2 C1 177.7(10) . .
Ag1 N1 C2 C1 -0.9(13) . .
O1 C1 C2 N1 -1.9(17) . .
O2 C1 C2 N1 -177.9(12) . .
O1 C1 C2 C5 175.9(11) . .
O2 C1 C2 C5 0.0(17) . .
C2 N1 C3 C4 -0.8(16) . .
Ag1 N1 C3 C4 177.6(8) . .
C5 N2 C4 C3 -1.6(16) . .
Ag2 N2 C4 C3 172.1(8) 4_465 .
N1 C3 C4 N2 1.8(17) . .
C4 N2 C5 C2 0.5(16) . .
Ag2 N2 C5 C2 -173.2(8) 4_465 .
C4 N2 C5 C6 179.2(10) . .
Ag2 N2 C5 C6 5.5(13) 4_465 .
N1 C2 C5 N2 0.4(17) . .
C1 C2 C5 N2 -177.4(10) . .
N1 C2 C5 C6 -178.2(10) . .
C1 C2 C5 C6 4.0(17) . .
Ag2 O3 C6 O4 4.1(13) 2_654 .
Ag1 O3 C6 O4 157.0(8) 4_565 .
Ag2 O3 C6 C5 176.3(7) 2_654 .
Ag1 O3 C6 C5 -30.8(12) 4_565 .
N2 C5 C6 O3 -89.0(12) . .
C2 C5 C6 O3 89.7(13) . .
N2 C5 C6 O4 83.9(12) . .
C2 C5 C6 O4 -97.5(13) . .
